data_2239778
loop_
_publ_author_name
'Savithri, M. P.'
'Suresh, M.'
'Raghunathan, R.'
'Vimala, G.'
'Raja, R.'
'SubbiahPandi, A.'

_publ_section_title
;
 Crystal structures of ethyl
 (2<i>S</i>*,2'<i>R</i>*)-1'-methyl-2'',3-dioxo-2,3-dihydrodispiro[1-benzothiophene-2,3'-pyrrolidine-2',3''-indoline]-4'-carboxylate
 and ethyl
 (2<i>S</i>*,2'<i>R</i>*)-5''-chloro-1'-methyl-2'',3-dioxo-2,3-dihydrodispiro[1-benzothiophene-2,3'-pyrrolidine-2',3''-indoline]-4'-carboxylate
;
_journal_coeditor_code SU2728
_journal_issue 8
_journal_name_full 'Acta Crystallographica Section E'
_journal_page_first 94
_journal_page_last 97
_journal_paper_doi 10.1107/S1600536814015426
_journal_volume 70
_journal_year 2014
_chemical_formula_iupac 'C22 H20 N2 O4 S'
_chemical_formula_moiety 'C22 H20 N2 O4 S'
_chemical_formula_sum 'C22 H20 N2 O4 S'
_chemical_formula_weight 408.46
_chemical_name_systematic
'Ethyl (2<i>S</i>*,2'<i>R</i>*)-1'-methyl-2'',3-dioxo-2,3-dihydrodispiro[1-benzothiophene-2,3'-pyrrolidine-2',3''-indoline]-4'-carboxylate'
_space_group_crystal_system triclinic
_space_group_IT_number 2
_space_group_name_Hall '-P 1'
_space_group_name_H-M_alt 'P -1'
_symmetry_space_group_name_Hall '-P 1'
_symmetry_space_group_name_H-M 'P -1'
_atom_sites_solution_hydrogens mixed
_atom_sites_solution_primary direct
_atom_sites_solution_secondary difmap
_audit_creation_method SHELXL-2013
_cell_angle_alpha 82.624(2)
_cell_angle_beta 82.775(2)
_cell_angle_gamma 79.214(2)
_cell_formula_units_Z 2
_cell_length_a 8.7196(4)
_cell_length_b 10.7874(5)
_cell_length_c 11.3488(5)
_cell_measurement_temperature 293(2)
_cell_measurement_theta_max 25.00
_cell_measurement_theta_min 2.39
_cell_volume 1034.27(8)
_computing_cell_refinement 'APEX2 and SAINT (Bruker, 2004)'
_computing_data_collection 'APEX2 (Bruker, 2004)'
_computing_data_reduction 'SAINT and XPREP (Bruker, 2004)'
_computing_molecular_graphics 'Mercury (Macrae <i>et al.</i>, 2008) and PLATON (Spek, 2009)'
_computing_publication_material 'SHELXL2013 (Sheldrick, 2008), PLATON (Spek, 2009) and publCIF (Westrip, 2010)'
_computing_structure_refinement 'SHELXL2013 (Sheldrick, 2008)'
_computing_structure_solution 'SHELXS97 (Sheldrick, 2008)'
_diffrn_ambient_temperature 293(2)
_diffrn_measured_fraction_theta_full 0.998
_diffrn_measured_fraction_theta_max 0.999
_diffrn_measurement_device_type 'Bruker Kappa APEXII CCD'
_diffrn_measurement_method '\w and \f scans'
_diffrn_radiation_monochromator graphite
_diffrn_radiation_source 'fine-focus sealed tube'
_diffrn_radiation_type MoK\a
_diffrn_radiation_wavelength 0.71073
_diffrn_reflns_av_R_equivalents 0.0239
_diffrn_reflns_limit_h_max 10
_diffrn_reflns_limit_h_min -10
_diffrn_reflns_limit_k_max 12
_diffrn_reflns_limit_k_min -12
_diffrn_reflns_limit_l_max 13
_diffrn_reflns_limit_l_min -13
_diffrn_reflns_number 18982
_diffrn_reflns_theta_full 25.242
_diffrn_reflns_theta_max 25.246
_diffrn_reflns_theta_min 2.391
_exptl_absorpt_coefficient_mu 0.187
_exptl_absorpt_correction_T_max 0.9461
_exptl_absorpt_correction_T_min 0.9375
_exptl_absorpt_correction_type multi-scan
_exptl_absorpt_process_details '(SADABS; Sheldrick, 1996)'
_exptl_crystal_colour colourless
_exptl_crystal_density_diffrn 1.312
_exptl_crystal_description Block
_exptl_crystal_F_000 428
_exptl_crystal_size_max 0.35
_exptl_crystal_size_mid 0.30
_exptl_crystal_size_min 0.30
_refine_diff_density_max 0.248
_refine_diff_density_min -0.170
_refine_ls_extinction_coef 0.0099(17)
_refine_ls_extinction_expression Fc^*^=kFc[1+0.001xFc^2^\l^3^/sin(2\q)]^-1/4^
_refine_ls_extinction_method 'SHELXL2013 (Sheldrick, 2008)'
_refine_ls_goodness_of_fit_ref 1.049
_refine_ls_hydrogen_treatment mixed
_refine_ls_matrix_type full
_refine_ls_number_parameters 268
_refine_ls_number_reflns 3745
_refine_ls_number_restraints 0
_refine_ls_restrained_S_all 1.049
_refine_ls_R_factor_all 0.0354
_refine_ls_R_factor_gt 0.0315
_refine_ls_shift/su_max 0.000
_refine_ls_shift/su_mean 0.000
_refine_ls_structure_factor_coef Fsqd
_refine_ls_weighting_details 'w=1/[\s^2^(Fo^2^)+(0.0417P)^2^+0.2979P] where P=(Fo^2^+2Fc^2^)/3'
_refine_ls_weighting_scheme calc
_refine_ls_wR_factor_gt 0.0846
_refine_ls_wR_factor_ref 0.0870
_reflns_number_gt 3389
_reflns_number_total 3745
_reflns_threshold_expression I>2\s(I)
_cod_data_source_file su2728sup1.cif
_cod_data_source_block I
_cod_database_code 2239778
_cod_database_fobs_code 2239778
_shelx_space_group_comment
;
The symmetry employed for this shelxl refinement is uniquely defined
by the following loop, which should always be used as a source of
symmetry information in preference to the above space-group names.
They are only intended as comments.
;
_shelxl_version_number 2.013

loop_
_space_group_symop_operation_xyz
'x, y, z'
'-x, -y, -z'

loop_
_atom_site_type_symbol
_atom_site_label
_atom_site_fract_x
_atom_site_fract_y
_atom_site_fract_z
_atom_site_U_iso_or_equiv
_atom_site_adp_type
_atom_site_calc_flag
_atom_site_occupancy
S S1 0.30889(4) 0.13663(3) 0.21159(3) 0.03693(12) Uani d 1
O O1 -0.05178(12) 0.36372(10) 0.34437(10) 0.0491(3) Uani d 1
O O2 0.15077(17) 0.58243(10) 0.29000(11) 0.0647(4) Uani d 1
O O3 0.2116(2) 0.32476(19) -0.07349(11) 0.1024(6) Uani d 1
O O4 0.01130(15) 0.28291(12) 0.05809(10) 0.0580(3) Uani d 1
N N1 0.18901(15) 0.47295(12) 0.47309(12) 0.0449(3) Uani d 1
H H1N 0.145(2) 0.5301(17) 0.5141(16) 0.054 Uiso d 1
N N2 0.42620(15) 0.38340(12) 0.21313(10) 0.0452(3) Uani d 1
C C1 -0.11000(18) 0.09770(16) 0.37801(14) 0.0466(4) Uani d 1
H H1 -0.1955 0.1524 0.4109 0.056 Uiso calc 1
C C2 -0.1138(2) -0.02952(17) 0.38248(16) 0.0569(4) Uani d 1
H H2 -0.2027 -0.0613 0.4179 0.068 Uiso calc 1
C C3 0.0142(2) -0.11030(16) 0.33441(16) 0.0556(4) Uani d 1
H H3 0.0100 -0.1962 0.3379 0.067 Uiso calc 1
C C4 0.14759(19) -0.06681(14) 0.28153(14) 0.0448(4) Uani d 1
H H4 0.2334 -0.1225 0.2503 0.054 Uiso calc 1
C C5 0.15164(16) 0.06238(12) 0.27566(11) 0.0337(3) Uani d 1
C C6 0.02306(15) 0.14358(13) 0.32381(11) 0.0343(3) Uani d 1
C C7 0.04308(15) 0.27552(13) 0.30944(11) 0.0333(3) Uani d 1
C C8 0.20210(16) 0.29422(12) 0.24261(11) 0.0326(3) Uani d 1
C C9 0.1918(2) 0.38436(14) 0.12494(12) 0.0447(4) Uani d 1
H H9 0.1131 0.4595 0.1411 0.054 Uiso calc 1
C C10 0.3518(2) 0.42508(18) 0.10187(14) 0.0581(4) Uani d 1
H H10A 0.4142 0.3851 0.0355 0.070 Uiso calc 1
H H10B 0.3404 0.5165 0.0835 0.070 Uiso calc 1
C C11 0.30303(16) 0.36257(12) 0.30895(12) 0.0339(3) Uani d 1
C C12 0.20227(18) 0.48789(13) 0.35267(13) 0.0425(3) Uani d 1
C C13 0.28113(15) 0.36078(13) 0.51820(12) 0.0354(3) Uani d 1
C C14 0.35773(15) 0.29409(12) 0.42447(11) 0.0314(3) Uani d 1
C C15 0.46804(16) 0.18729(13) 0.44844(13) 0.0382(3) Uani d 1
H H15 0.5232 0.1431 0.3867 0.046 Uiso calc 1
C C16 0.49556(18) 0.14672(15) 0.56609(14) 0.0480(4) Uani d 1
H H16 0.5709 0.0755 0.5832 0.058 Uiso calc 1
C C17 0.4122(2) 0.21104(16) 0.65801(14) 0.0504(4) Uani d 1
H H17 0.4297 0.1805 0.7365 0.060 Uiso calc 1
C C18 0.30339(18) 0.31964(15) 0.63592(13) 0.0448(4) Uani d 1
H H18 0.2475 0.3632 0.6978 0.054 Uiso calc 1
C C19 0.5353(2) 0.4616(2) 0.23767(18) 0.0693(5) Uani d 1
H H19A 0.6191 0.4613 0.1741 0.104 Uiso calc 1
H H19B 0.5777 0.4281 0.3116 0.104 Uiso calc 1
H H19C 0.4810 0.5470 0.2435 0.104 Uiso calc 1
C C20 0.1438(2) 0.32731(17) 0.02394(14) 0.0562(4) Uani d 1
C C21 -0.0480(3) 0.2184(2) -0.02642(17) 0.0750(6) Uani d 1
H H21A 0.0326 0.1509 -0.0550 0.090 Uiso calc 1
H H21B -0.0799 0.2776 -0.0944 0.090 Uiso calc 1
C C22 -0.1847(4) 0.1653(3) 0.0376(2) 0.1083(9) Uani d 1
H H22A -0.2277 0.1220 -0.0158 0.162 Uiso calc 1
H H22B -0.2633 0.2329 0.0658 0.162 Uiso calc 1
H H22C -0.1514 0.1066 0.1043 0.162 Uiso calc 1

loop_
_atom_site_aniso_label
_atom_site_aniso_U_11
_atom_site_aniso_U_22
_atom_site_aniso_U_33
_atom_site_aniso_U_12
_atom_site_aniso_U_13
_atom_site_aniso_U_23
S1 0.0377(2) 0.0370(2) 0.0362(2) -0.00533(14) 0.00290(14) -0.01255(14)
O1 0.0431(6) 0.0461(6) 0.0584(7) 0.0027(5) -0.0034(5) -0.0240(5)
O2 0.0975(10) 0.0318(6) 0.0652(8) 0.0029(6) -0.0309(7) -0.0053(5)
O3 0.1453(15) 0.1480(16) 0.0305(7) -0.0721(13) 0.0019(8) -0.0137(8)
O4 0.0749(8) 0.0634(7) 0.0427(6) -0.0156(6) -0.0209(6) -0.0118(5)
N1 0.0507(7) 0.0394(7) 0.0452(7) 0.0031(6) -0.0083(6) -0.0197(6)
N2 0.0532(7) 0.0504(7) 0.0361(6) -0.0256(6) 0.0020(5) -0.0023(5)
C1 0.0385(8) 0.0581(10) 0.0459(8) -0.0140(7) -0.0024(6) -0.0097(7)
C2 0.0565(10) 0.0616(11) 0.0597(10) -0.0318(9) -0.0057(8) -0.0026(8)
C3 0.0719(11) 0.0419(9) 0.0602(10) -0.0243(8) -0.0173(9) -0.0009(7)
C4 0.0539(9) 0.0347(7) 0.0480(8) -0.0051(6) -0.0135(7) -0.0084(6)
C5 0.0384(7) 0.0344(7) 0.0300(6) -0.0060(5) -0.0083(5) -0.0056(5)
C6 0.0357(7) 0.0381(7) 0.0311(7) -0.0073(6) -0.0063(5) -0.0065(5)
C7 0.0354(7) 0.0380(7) 0.0278(6) -0.0023(6) -0.0077(5) -0.0099(5)
C8 0.0410(7) 0.0302(6) 0.0269(6) -0.0054(5) -0.0041(5) -0.0052(5)
C9 0.0641(10) 0.0407(8) 0.0305(7) -0.0127(7) -0.0096(6) 0.0015(6)
C10 0.0809(12) 0.0603(10) 0.0365(8) -0.0313(9) -0.0019(8) 0.0055(7)
C11 0.0410(7) 0.0304(7) 0.0317(7) -0.0092(5) -0.0032(5) -0.0050(5)
C12 0.0529(9) 0.0322(7) 0.0456(8) -0.0063(6) -0.0137(7) -0.0091(6)
C13 0.0343(7) 0.0383(7) 0.0364(7) -0.0090(6) -0.0046(5) -0.0098(6)
C14 0.0312(6) 0.0332(7) 0.0322(7) -0.0106(5) -0.0029(5) -0.0056(5)
C15 0.0329(7) 0.0383(7) 0.0448(8) -0.0060(6) -0.0057(6) -0.0088(6)
C16 0.0470(8) 0.0441(8) 0.0553(9) -0.0072(7) -0.0215(7) 0.0000(7)
C17 0.0611(10) 0.0588(10) 0.0368(8) -0.0214(8) -0.0183(7) 0.0030(7)
C18 0.0485(8) 0.0576(9) 0.0334(7) -0.0176(7) -0.0034(6) -0.0126(6)
C19 0.0765(13) 0.0797(13) 0.0629(11) -0.0506(11) -0.0017(9) -0.0009(10)
C20 0.0842(13) 0.0554(10) 0.0313(8) -0.0168(9) -0.0142(8) 0.0018(7)
C21 0.1095(17) 0.0731(13) 0.0542(11) -0.0218(12) -0.0389(11) -0.0129(9)
C22 0.134(2) 0.125(2) 0.0921(18) -0.0653(19) -0.0405(17) -0.0196(16)

loop_
_atom_type_symbol
_atom_type_description
_atom_type_scat_dispersion_real
_atom_type_scat_dispersion_imag
_atom_type_scat_source
C C 0.0033 0.0016 'International Tables Vol C Tables 4.2.6.8 and 6.1.1.4'
H H 0.0000 0.0000 'International Tables Vol C Tables 4.2.6.8 and 6.1.1.4'
N N 0.0061 0.0033 'International Tables Vol C Tables 4.2.6.8 and 6.1.1.4'
O O 0.0106 0.0060 'International Tables Vol C Tables 4.2.6.8 and 6.1.1.4'
S S 0.1246 0.1234 'International Tables Vol C Tables 4.2.6.8 and 6.1.1.4'

loop_
_geom_angle_atom_site_label_1
_geom_angle_atom_site_label_2
_geom_angle_atom_site_label_3
_geom_angle
C5 S1 C8 92.66(6)
C20 O4 C21 117.69(15)
C12 N1 C13 112.19(12)
C12 N1 H1N 122.9(12)
C13 N1 H1N 124.0(12)
C11 N2 C19 115.58(13)
C11 N2 C10 107.91(12)
C19 N2 C10 115.00(13)
C2 C1 C6 119.16(15)
C2 C1 H1 120.4
C6 C1 H1 120.4
C1 C2 C3 120.05(15)
C1 C2 H2 120.0
C3 C2 H2 120.0
C4 C3 C2 121.62(15)
C4 C3 H3 119.2
C2 C3 H3 119.2
C3 C4 C5 118.61(15)
C3 C4 H4 120.7
C5 C4 H4 120.7
C6 C5 C4 119.78(13)
C6 C5 S1 114.47(10)
C4 C5 S1 125.75(11)
C5 C6 C1 120.77(13)
C5 C6 C7 113.66(12)
C1 C6 C7 125.57(13)
O1 C7 C6 126.02(13)
O1 C7 C8 121.74(12)
C6 C7 C8 112.24(11)
C7 C8 C9 114.43(11)
C7 C8 C11 115.22(10)
C9 C8 C11 99.72(10)
C7 C8 S1 106.91(9)
C9 C8 S1 110.04(9)
C11 C8 S1 110.43(9)
C20 C9 C10 115.35(14)
C20 C9 C8 114.02(12)
C10 C9 C8 103.71(12)
C20 C9 H9 107.8
C10 C9 H9 107.8
C8 C9 H9 107.8
N2 C10 C9 105.51(12)
N2 C10 H10A 110.6
C9 C10 H10A 110.6
N2 C10 H10B 110.6
C9 C10 H10B 110.6
H10A C10 H10B 108.8
N2 C11 C14 115.81(11)
N2 C11 C8 99.56(10)
C14 C11 C8 116.51(10)
N2 C11 C12 114.06(11)
C14 C11 C12 101.21(10)
C8 C11 C12 110.24(11)
O2 C12 N1 126.23(14)
O2 C12 C11 126.46(14)
N1 C12 C11 107.26(12)
C18 C13 C14 122.52(13)
C18 C13 N1 127.67(13)
C14 C13 N1 109.76(12)
C15 C14 C13 119.22(12)
C15 C14 C11 131.91(12)
C13 C14 C11 108.80(11)
C14 C15 C16 118.95(14)
C14 C15 H15 120.5
C16 C15 H15 120.5
C17 C16 C15 120.63(14)
C17 C16 H16 119.7
C15 C16 H16 119.7
C18 C17 C16 121.38(14)
C18 C17 H17 119.3
C16 C17 H17 119.3
C13 C18 C17 117.16(14)
C13 C18 H18 121.4
C17 C18 H18 121.4
N2 C19 H19A 109.5
N2 C19 H19B 109.5
H19A C19 H19B 109.5
N2 C19 H19C 109.5
H19A C19 H19C 109.5
H19B C19 H19C 109.5
O3 C20 O4 124.34(17)
O3 C20 C9 125.41(18)
O4 C20 C9 110.23(14)
O4 C21 C22 107.01(17)
O4 C21 H21A 110.3
C22 C21 H21A 110.3
O4 C21 H21B 110.3
C22 C21 H21B 110.3
H21A C21 H21B 108.6
C21 C22 H22A 109.5
C21 C22 H22B 109.5
H22A C22 H22B 109.5
C21 C22 H22C 109.5
H22A C22 H22C 109.5
H22B C22 H22C 109.5

loop_
_geom_bond_atom_site_label_1
_geom_bond_atom_site_label_2
_geom_bond_distance
S1 C5 1.7496(14)
S1 C8 1.8330(13)
O1 C7 1.2109(16)
O2 C12 1.2125(18)
O3 C20 1.187(2)
O4 C20 1.327(2)
O4 C21 1.450(2)
N1 C12 1.348(2)
N1 C13 1.3972(19)
N1 H1N 0.827(18)
N2 C11 1.4561(17)
N2 C19 1.457(2)
N2 C10 1.473(2)
C1 C2 1.373(2)
C1 C6 1.388(2)
C1 H1 0.9300
C2 C3 1.381(3)
C2 H2 0.9300
C3 C4 1.375(2)
C3 H3 0.9300
C4 C5 1.394(2)
C4 H4 0.9300
C5 C6 1.3871(19)
C6 C7 1.4523(19)
C7 C8 1.5295(18)
C8 C9 1.5495(18)
C8 C11 1.5611(18)
C9 C20 1.505(2)
C9 C10 1.522(2)
C9 H9 0.9800
C10 H10A 0.9700
C10 H10B 0.9700
C11 C14 1.5063(18)
C11 C12 1.5696(19)
C13 C18 1.378(2)
C13 C14 1.3904(18)
C14 C15 1.3773(19)
C15 C16 1.387(2)
C15 H15 0.9300
C16 C17 1.380(2)
C16 H16 0.9300
C17 C18 1.380(2)
C17 H17 0.9300
C18 H18 0.9300
C19 H19A 0.9600
C19 H19B 0.9600
C19 H19C 0.9600
C21 C22 1.486(3)
C21 H21A 0.9700
C21 H21B 0.9700
C22 H22A 0.9600
C22 H22B 0.9600
C22 H22C 0.9600

loop_
_geom_hbond_atom_site_label_D
_geom_hbond_atom_site_label_H
_geom_hbond_atom_site_label_A
_geom_hbond_site_symmetry_A
_geom_hbond_distance_DH
_geom_hbond_distance_HA
_geom_hbond_distance_DA
_geom_hbond_angle_DHA
N1 H1N O1 2_566 0.83(2) 2.09(2) 2.890(2) 164(2)
C3 H3 O2 1_545 0.93 2.56 3.385(2) 148
C18 H18 O3 1_556 0.93 2.56 3.299(2) 136
C21 H21B O2 2_565 0.97 2.59 3.560(2) 174
C2 H2 Cg 2_556 0.93 2.81 3.649(2) 151

loop_
_geom_torsion_atom_site_label_1
_geom_torsion_atom_site_label_2
_geom_torsion_atom_site_label_3
_geom_torsion_atom_site_label_4
_geom_torsion
C6 C1 C2 C3 0.6(2)
C1 C2 C3 C4 0.1(3)
C2 C3 C4 C5 -0.7(2)
C3 C4 C5 C6 0.6(2)
C3 C4 C5 S1 -179.58(11)
C8 S1 C5 C6 -2.05(11)
C8 S1 C5 C4 178.17(12)
C4 C5 C6 C1 0.0(2)
S1 C5 C6 C1 -179.75(11)
C4 C5 C6 C7 -179.06(12)
S1 C5 C6 C7 1.15(15)
C2 C1 C6 C5 -0.7(2)
C2 C1 C6 C7 178.32(14)
C5 C6 C7 O1 -179.54(13)
C1 C6 C7 O1 1.4(2)
C5 C6 C7 C8 0.68(16)
C1 C6 C7 C8 -178.36(13)
O1 C7 C8 C9 -59.73(17)
C6 C7 C8 C9 120.06(12)
O1 C7 C8 C11 55.04(17)
C6 C7 C8 C11 -125.17(12)
O1 C7 C8 S1 178.16(11)
C6 C7 C8 S1 -2.05(12)
C5 S1 C8 C7 2.25(9)
C5 S1 C8 C9 -122.58(10)
C5 S1 C8 C11 128.30(9)
C7 C8 C9 C20 -73.99(17)
C11 C8 C9 C20 162.46(14)
S1 C8 C9 C20 46.39(16)
C7 C8 C9 C10 159.77(12)
C11 C8 C9 C10 36.22(14)
S1 C8 C9 C10 -79.85(13)
C11 N2 C10 C9 -19.43(17)
C19 N2 C10 C9 -150.08(15)
C20 C9 C10 N2 -137.43(14)
C8 C9 C10 N2 -12.03(16)
C19 N2 C11 C14 -61.82(18)
C10 N2 C11 C14 167.85(12)
C19 N2 C11 C8 172.43(14)
C10 N2 C11 C8 42.11(14)
C19 N2 C11 C12 55.08(18)
C10 N2 C11 C12 -75.25(15)
C7 C8 C11 N2 -170.30(11)
C9 C8 C11 N2 -47.31(12)
S1 C8 C11 N2 68.47(11)
C7 C8 C11 C14 64.43(15)
C9 C8 C11 C14 -172.58(11)
S1 C8 C11 C14 -56.80(13)
C7 C8 C11 C12 -50.11(14)
C9 C8 C11 C12 72.88(13)
S1 C8 C11 C12 -171.35(9)
C13 N1 C12 O2 -170.75(15)
C13 N1 C12 C11 6.75(16)
N2 C11 C12 O2 43.7(2)
C14 C11 C12 O2 168.82(15)
C8 C11 C12 O2 -67.27(19)
N2 C11 C12 N1 -133.76(13)
C14 C11 C12 N1 -8.68(14)
C8 C11 C12 N1 115.23(13)
C12 N1 C13 C18 175.59(14)
C12 N1 C13 C14 -1.69(17)
C18 C13 C14 C15 -4.4(2)
N1 C13 C14 C15 173.00(12)
C18 C13 C14 C11 178.13(12)
N1 C13 C14 C11 -4.43(15)
N2 C11 C14 C15 -45.34(19)
C8 C11 C14 C15 71.24(18)
C12 C11 C14 C15 -169.23(14)
N2 C11 C14 C13 131.64(12)
C8 C11 C14 C13 -111.78(12)
C12 C11 C14 C13 7.76(13)
C13 C14 C15 C16 2.27(19)
C11 C14 C15 C16 178.99(13)
C14 C15 C16 C17 1.0(2)
C15 C16 C17 C18 -2.3(2)
C14 C13 C18 C17 3.1(2)
N1 C13 C18 C17 -173.84(14)
C16 C17 C18 C13 0.3(2)
C21 O4 C20 O3 4.9(3)
C21 O4 C20 C9 -176.82(15)
C10 C9 C20 O3 -8.5(3)
C8 C9 C20 O3 -128.4(2)
C10 C9 C20 O4 173.27(14)
C8 C9 C20 O4 53.38(19)
C20 O4 C21 C22 173.44(19)
